data_4514256
loop_
_publ_author_name
'Maity, Kartik'
'Bhunia, Kousik'
'Pradhan, Debabrata'
'Biradha, Kumar'

_publ_section_title
;
 Co(II)-Doped Cd-MOF as an Efficient Water Oxidation Catalyst: Doubly
 Interpenetrated Boron Nitride Network with the Encapsulation of Free
 Ligand Containing Pyridine Moieties.
;
_journal_issue 43
_journal_name_full 'ACS applied materials &amp; interfaces'
_journal_page_first 37548
_journal_page_last 37553
_journal_paper_doi 10.1021/acsami.7b12926
_journal_volume 9
_journal_year 2017
_chemical_formula_sum 'C44 H38 Cd N8 O9'
_chemical_formula_weight 935.22
_space_group_crystal_system triclinic
_space_group_IT_number 2
_space_group_name_Hall '-P 1'
_space_group_name_H-M_alt 'P -1'
_symmetry_space_group_name_Hall '-P 1'
_symmetry_space_group_name_H-M 'P -1'
_atom_sites_solution_hydrogens geom
_audit_creation_method SHELXL-2014/7
_cell_angle_alpha 84.880(3)
_cell_angle_beta 80.566(3)
_cell_angle_gamma 82.782(3)
_cell_formula_units_Z 2
_cell_length_a 9.4613(9)
_cell_length_b 10.6889(10)
_cell_length_c 20.2009(19)
_cell_measurement_reflns_used 7662
_cell_measurement_temperature 293(2)
_cell_measurement_theta_max 26.000
_cell_measurement_theta_min 2.049
_cell_volume 1994.4(3)
_computing_structure_refinement 'SHELXL-2014/7 (Sheldrick, 2014)'
_diffrn_ambient_temperature 293(2)
_diffrn_measured_fraction_theta_full 0.986
_diffrn_measured_fraction_theta_max 0.976
_diffrn_measurement_device_type 'Bruker APEX-2 CCD'
_diffrn_measurement_method hemispehere
_diffrn_radiation_type MoK\a
_diffrn_radiation_wavelength 0.71073
_diffrn_reflns_av_R_equivalents 0.0412
_diffrn_reflns_av_unetI/netI 0.0464
_diffrn_reflns_Laue_measured_fraction_full 0.986
_diffrn_reflns_Laue_measured_fraction_max 0.976
_diffrn_reflns_limit_h_max 11
_diffrn_reflns_limit_h_min -11
_diffrn_reflns_limit_k_max 13
_diffrn_reflns_limit_k_min -13
_diffrn_reflns_limit_l_max 22
_diffrn_reflns_limit_l_min -24
_diffrn_reflns_number 24863
_diffrn_reflns_point_group_measured_fraction_full 0.986
_diffrn_reflns_point_group_measured_fraction_max 0.976
_diffrn_reflns_theta_full 25.242
_diffrn_reflns_theta_max 26.000
_diffrn_reflns_theta_min 2.049
_exptl_absorpt_coefficient_mu 0.618
_exptl_absorpt_correction_type none
_exptl_crystal_colour colourless
_exptl_crystal_density_diffrn 1.557
_exptl_crystal_description rectangular
_exptl_crystal_F_000 956
_exptl_crystal_size_max 0.30
_exptl_crystal_size_mid 0.26
_exptl_crystal_size_min 0.22
_refine_diff_density_max 0.733
_refine_diff_density_min -0.603
_refine_diff_density_rms 0.072
_refine_ls_extinction_method none
_refine_ls_goodness_of_fit_ref 1.401
_refine_ls_hydrogen_treatment constr
_refine_ls_matrix_type full
_refine_ls_number_parameters 559
_refine_ls_number_reflns 7662
_refine_ls_number_restraints 0
_refine_ls_restrained_S_all 1.401
_refine_ls_R_factor_all 0.0580
_refine_ls_R_factor_gt 0.0416
_refine_ls_shift/su_max 0.002
_refine_ls_shift/su_mean 0.000
_refine_ls_structure_factor_coef Fsqd
_refine_ls_weighting_details 'w=1/[\s^2^(Fo^2^)+(0.0100P)^2^+0.5078P] where P=(Fo^2^+2Fc^2^)/3'
_refine_ls_weighting_scheme calc
_refine_ls_wR_factor_gt 0.0693
_refine_ls_wR_factor_ref 0.0716
_reflns_Friedel_coverage 0.000
_reflns_number_gt 6240
_reflns_number_total 7662
_reflns_threshold_expression 'I > 2\s(I)'
_cod_data_source_file am7b12926_si_002.cif
_cod_data_source_block Cd-BNN
_cod_database_code 4514256
_shelx_shelxl_version_number 2014/7
_shelx_space_group_comment
;
The symmetry employed for this shelxl refinement is uniquely defined
by the following loop, which should always be used as a source of
symmetry information in preference to the above space-group names.
They are only intended as comments.
;
_exptl_absorpt_special_details SADABS

loop_
_space_group_symop_operation_xyz
'x, y, z'
'-x, -y, -z'

loop_
_atom_site_label
_atom_site_type_symbol
_atom_site_fract_x
_atom_site_fract_y
_atom_site_fract_z
_atom_site_U_iso_or_equiv
_atom_site_adp_type
_atom_site_occupancy
_atom_site_site_symmetry_order
_atom_site_calc_flag
_atom_site_refinement_flags_posn
_atom_site_refinement_flags_adp
Cd1 Cd 1.02897(2) 0.64818(2) 0.26339(2) 0.03132(8) Uani 1 1 d . .
O1A O 0.7799(2) 0.6300(2) 0.27013(11) 0.0403(6) Uani 1 1 d . .
O2A O 0.8353(2) 0.8255(2) 0.25661(11) 0.0422(6) Uani 1 1 d . .
O3A O 0.2494(2) 0.7079(2) 0.25485(12) 0.0548(7) Uani 1 1 d . .
O4A O 0.2960(3) 0.9006(2) 0.26700(15) 0.0728(8) Uani 1 1 d . .
C1A C 0.7438(3) 0.7473(3) 0.26380(15) 0.0330(7) Uani 1 1 d . .
C2A C 0.5898(3) 0.7975(3) 0.26422(16) 0.0397(8) Uani 1 1 d . .
H2A H 0.5670 0.8840 0.2681 0.048 Uiso 1 1 calc R U
C3A C 0.4860(3) 0.7360(3) 0.25990(18) 0.0463(9) Uani 1 1 d . .
H3A H 0.5079 0.6493 0.2564 0.056 Uiso 1 1 calc R U
C4A C 0.3313(3) 0.7886(3) 0.25980(16) 0.0366(8) Uani 1 1 d . .
N11A N 1.0628(3) 0.6405(2) 0.14732(13) 0.0408(7) Uani 1 1 d . .
N12A N 0.8545(3) 0.6947(3) 0.00701(13) 0.0451(7) Uani 1 1 d . .
H12A H 0.8762 0.7259 -0.0336 0.054 Uiso 1 1 calc R U
C11A C 0.9696(3) 0.6624(3) 0.04361(16) 0.0357(8) Uani 1 1 d . .
C12A C 0.9518(4) 0.6628(3) 0.11263(16) 0.0412(8) Uani 1 1 d . .
H12B H 0.8591 0.6794 0.1361 0.049 Uiso 1 1 calc R U
C13A C 1.1944(4) 0.6149(3) 0.11372(18) 0.0506(9) Uani 1 1 d . .
H13A H 1.2718 0.5991 0.1375 0.061 Uiso 1 1 calc R U
C14A C 1.2203(4) 0.6109(4) 0.04486(19) 0.0601(11) Uani 1 1 d . .
H14A H 1.3138 0.5918 0.0228 0.072 Uiso 1 1 calc R U
C15A C 1.1076(4) 0.6352(3) 0.00884(18) 0.0495(9) Uani 1 1 d . .
H15A H 1.1234 0.6335 -0.0378 0.059 Uiso 1 1 calc R U
O21A O 0.6689(3) 0.6336(3) 0.08376(13) 0.0672(8) Uani 1 1 d . .
C21A C 0.7138(4) 0.6824(3) 0.02845(19) 0.0461(9) Uani 1 1 d . .
C22A C 0.6124(4) 0.7362(3) -0.02059(17) 0.0472(9) Uani 1 1 d . .
H22A H 0.6632 0.7305 -0.0662 0.057 Uiso 1 1 calc R U
H22B H 0.5322 0.6860 -0.0154 0.057 Uiso 1 1 calc R U
C23A C 0.5547(3) 0.8732(3) -0.00963(17) 0.0405(8) Uani 1 1 d . .
C24A C 0.5144(4) 0.9153(3) 0.05453(17) 0.0457(9) Uani 1 1 d . .
H24A H 0.5234 0.8589 0.0918 0.055 Uiso 1 1 calc R U
C25A C 0.5387(3) 0.9599(3) -0.06381(17) 0.0441(9) Uani 1 1 d . .
H25A H 0.5642 0.9338 -0.1073 0.053 Uiso 1 1 calc R U
N11B N 0.9941(3) 0.6534(2) 0.38134(13) 0.0376(7) Uani 1 1 d . .
N12B N 1.2048(3) 0.7108(2) 0.51111(13) 0.0426(7) Uani 1 1 d . .
H12C H 1.1813 0.7425 0.5496 0.051 Uiso 1 1 calc R U
C11B C 1.0920(3) 0.6830(3) 0.48005(16) 0.0348(8) Uani 1 1 d . .
C12B C 1.1012(3) 0.6806(3) 0.41134(16) 0.0363(8) Uani 1 1 d . .
H12D H 1.1867 0.6989 0.3844 0.044 Uiso 1 1 calc R U
C13B C 0.8711(4) 0.6278(3) 0.42062(18) 0.0458(9) Uani 1 1 d . .
H13B H 0.7959 0.6074 0.4006 0.055 Uiso 1 1 calc R U
C14B C 0.8520(4) 0.6305(3) 0.48947(18) 0.0493(9) Uani 1 1 d . .
H14B H 0.7649 0.6135 0.5154 0.059 Uiso 1 1 calc R U
C15B C 0.9633(4) 0.6586(3) 0.51952(17) 0.0436(9) Uani 1 1 d . .
H15B H 0.9522 0.6612 0.5660 0.052 Uiso 1 1 calc R U
O21B O 1.3912(3) 0.6461(4) 0.43387(16) 0.1246(15) Uani 1 1 d . .
C21B C 1.3451(4) 0.6931(4) 0.4872(2) 0.0670(12) Uani 1 1 d . .
C22B C 1.4426(4) 0.7373(5) 0.5306(2) 0.0829(15) Uani 1 1 d . .
H22C H 1.5336 0.6833 0.5254 0.099 Uiso 1 1 calc R U
H22D H 1.3986 0.7275 0.5773 0.099 Uiso 1 1 calc R U
C23B C 1.4727(4) 0.8738(5) 0.5140(2) 0.0656(12) Uani 1 1 d . .
C24B C 1.4753(4) 0.9505(5) 0.5652(2) 0.0729(14) Uani 1 1 d . .
H24B H 1.4588 0.9174 0.6096 0.088 Uiso 1 1 calc R U
C25B C 1.4983(4) 0.9256(5) 0.4478(2) 0.0703(13) Uani 1 1 d . .
H25B H 1.4975 0.8760 0.4124 0.084 Uiso 1 1 calc R U
N11C N 1.1466(3) 0.4395(2) 0.27026(12) 0.0342(6) Uani 1 1 d . .
N12C N 1.1562(3) 0.1200(2) 0.21172(13) 0.0375(6) Uani 1 1 d . .
H12E H 1.1816 0.0459 0.2291 0.045 Uiso 1 1 calc R U
C11C C 1.1876(3) 0.2231(3) 0.24337(15) 0.0309(7) Uani 1 1 d . .
C12C C 1.1171(3) 0.3442(3) 0.23778(15) 0.0342(7) Uani 1 1 d . .
H12F H 1.0461 0.3602 0.2103 0.041 Uiso 1 1 calc R U
C13C C 1.2510(3) 0.4166(3) 0.30842(16) 0.0404(8) Uani 1 1 d . .
H13C H 1.2740 0.4827 0.3302 0.048 Uiso 1 1 calc R U
C14C C 1.3251(4) 0.2996(3) 0.31659(17) 0.0472(9) Uani 1 1 d . .
H14C H 1.3969 0.2865 0.3437 0.057 Uiso 1 1 calc R U
C15C C 1.2925(3) 0.2011(3) 0.28437(16) 0.0414(8) Uani 1 1 d . .
H15C H 1.3408 0.1205 0.2902 0.050 Uiso 1 1 calc R U
O21C O 1.0473(3) 0.2242(2) 0.12813(11) 0.0501(6) Uani 1 1 d . .
C21C C 1.0904(3) 0.1253(3) 0.15674(16) 0.0363(8) Uani 1 1 d . .
C22C C 1.0739(4) -0.0049(3) 0.13484(16) 0.0446(9) Uani 1 1 d . .
H22E H 1.1638 -0.0591 0.1364 0.054 Uiso 1 1 calc R U
H22F H 0.9998 -0.0421 0.1667 0.054 Uiso 1 1 calc R U
C23C C 1.0350(4) -0.0020(3) 0.06539(16) 0.0370(8) Uani 1 1 d . .
C24C C 1.1364(4) -0.0394(3) 0.01182(18) 0.0486(9) Uani 1 1 d . .
H24C H 1.2304 -0.0668 0.0188 0.058 Uiso 1 1 calc R U
C25C C 0.8979(4) 0.0373(3) 0.05208(18) 0.0520(10) Uani 1 1 d . .
H25C H 0.8264 0.0631 0.0871 0.062 Uiso 1 1 calc R U
N11D N 0.5805(3) 0.2310(3) 0.15632(15) 0.0580(8) Uani 1 1 d . .
N12D N 0.7966(3) 0.0905(2) 0.28336(12) 0.0365(6) Uani 1 1 d . .
H12G H 0.7954 0.0142 0.2731 0.044 Uiso 1 1 calc R U
C11D C 0.7277(3) 0.1868(3) 0.24352(15) 0.0334(7) Uani 1 1 d . .
C12D C 0.6484(4) 0.1517(3) 0.19842(16) 0.0448(9) Uani 1 1 d . .
H12H H 0.6417 0.0659 0.1972 0.054 Uiso 1 1 calc R U
C13D C 0.5934(4) 0.3533(4) 0.15834(18) 0.0587(11) Uani 1 1 d . .
H13D H 0.5485 0.4109 0.1289 0.070 Uiso 1 1 calc R U
C14D C 0.6690(4) 0.3983(3) 0.20129(18) 0.0513(9) Uani 1 1 d . .
H14D H 0.6749 0.4846 0.2007 0.062 Uiso 1 1 calc R U
C15D C 0.7365(4) 0.3154(3) 0.24539(17) 0.0435(8) Uani 1 1 d . .
H15D H 0.7867 0.3445 0.2757 0.052 Uiso 1 1 calc R U
O21D O 0.8707(3) 0.2064(2) 0.35706(11) 0.0526(6) Uani 1 1 d . .
C21D C 0.8647(3) 0.1041(3) 0.33604(16) 0.0374(8) Uani 1 1 d . .
C22D C 0.9336(4) -0.0191(3) 0.36584(16) 0.0466(9) Uani 1 1 d . .
H22G H 0.8687 -0.0833 0.3680 0.056 Uiso 1 1 calc R U
H22H H 1.0216 -0.0462 0.3363 0.056 Uiso 1 1 calc R U
C23D C 0.9688(4) -0.0098(3) 0.43528(16) 0.0369(8) Uani 1 1 d . .
C24D C 1.1003(4) 0.0236(3) 0.44446(17) 0.0437(9) Uani 1 1 d . .
H24D H 1.1691 0.0402 0.4072 0.052 Uiso 1 1 calc R U
C25D C 0.8693(3) -0.0327(3) 0.49152(17) 0.0419(8) Uani 1 1 d . .
H25D H 0.7798 -0.0547 0.4864 0.050 Uiso 1 1 calc R U
O1W O 0.5850(7) 0.4882(5) 0.3705(3) 0.217(2) Uani 1 1 d . .

loop_
_atom_site_aniso_label
_atom_site_aniso_U_11
_atom_site_aniso_U_22
_atom_site_aniso_U_33
_atom_site_aniso_U_23
_atom_site_aniso_U_13
_atom_site_aniso_U_12
Cd1 0.02825(12) 0.03039(13) 0.03808(14) -0.00566(10) -0.01362(9) -0.00049(9)
O1A 0.0335(12) 0.0328(13) 0.0580(15) -0.0072(11) -0.0159(11) -0.0022(10)
O2A 0.0359(13) 0.0372(13) 0.0570(15) -0.0084(11) -0.0128(11) -0.0073(10)
O3A 0.0371(13) 0.0575(16) 0.0766(18) -0.0118(14) -0.0166(12) -0.0169(12)
O4A 0.0604(17) 0.0359(15) 0.126(3) -0.0068(16) -0.0352(17) 0.0081(13)
C1A 0.0291(17) 0.040(2) 0.0325(18) -0.0081(15) -0.0101(14) -0.0027(15)
C2A 0.0337(18) 0.0352(19) 0.051(2) -0.0002(16) -0.0107(16) -0.0015(15)
C3A 0.0348(19) 0.035(2) 0.072(3) -0.0101(18) -0.0130(18) -0.0050(15)
C4A 0.0326(18) 0.037(2) 0.042(2) -0.0015(16) -0.0119(15) -0.0047(15)
N11A 0.0376(16) 0.0458(18) 0.0394(17) -0.0042(13) -0.0107(13) 0.0004(13)
N12A 0.0521(19) 0.0493(18) 0.0347(16) 0.0043(13) -0.0123(14) -0.0067(14)
C11A 0.043(2) 0.0291(18) 0.036(2) 0.0028(15) -0.0126(16) -0.0050(15)
C12A 0.0366(19) 0.047(2) 0.039(2) 0.0006(16) -0.0074(16) -0.0032(16)
C13A 0.040(2) 0.065(3) 0.048(2) -0.0097(19) -0.0141(18) 0.0042(18)
C14A 0.037(2) 0.086(3) 0.055(3) -0.017(2) 0.0005(19) 0.000(2)
C15A 0.053(2) 0.057(2) 0.038(2) -0.0049(18) -0.0039(18) -0.0080(19)
O21A 0.0628(18) 0.073(2) 0.0629(18) 0.0200(15) -0.0108(15) -0.0141(14)
C21A 0.053(2) 0.037(2) 0.051(2) -0.0009(17) -0.0133(19) -0.0060(17)
C22A 0.049(2) 0.046(2) 0.051(2) -0.0071(18) -0.0226(18) -0.0044(17)
C23A 0.0377(19) 0.044(2) 0.044(2) -0.0049(17) -0.0183(16) -0.0053(16)
C24A 0.050(2) 0.046(2) 0.044(2) 0.0049(17) -0.0203(17) -0.0049(17)
C25A 0.046(2) 0.051(2) 0.039(2) -0.0034(17) -0.0172(17) -0.0055(17)
N11B 0.0395(16) 0.0348(16) 0.0401(17) -0.0053(13) -0.0111(14) -0.0016(13)
N12B 0.0446(17) 0.0505(18) 0.0354(16) -0.0109(13) -0.0103(13) -0.0049(14)
C11B 0.0414(19) 0.0292(18) 0.0341(19) -0.0048(14) -0.0084(15) -0.0002(14)
C12B 0.0390(19) 0.0327(19) 0.038(2) -0.0033(15) -0.0077(15) -0.0033(14)
C13B 0.040(2) 0.044(2) 0.056(2) -0.0006(18) -0.0159(18) -0.0045(16)
C14B 0.039(2) 0.055(2) 0.050(2) 0.0037(18) -0.0019(18) -0.0050(17)
C15B 0.048(2) 0.044(2) 0.036(2) -0.0039(16) -0.0052(17) 0.0025(17)
O21B 0.0517(19) 0.254(5) 0.068(2) -0.065(3) -0.0042(17) 0.017(2)
C21B 0.048(3) 0.106(4) 0.047(3) -0.004(2) -0.015(2) 0.000(2)
C22B 0.045(2) 0.146(5) 0.062(3) -0.002(3) -0.026(2) -0.009(3)
C23B 0.028(2) 0.122(4) 0.049(3) -0.001(3) -0.0134(18) -0.011(2)
C24B 0.039(2) 0.141(5) 0.042(3) 0.003(3) -0.0153(19) -0.016(3)
C25B 0.040(2) 0.135(5) 0.038(3) -0.009(3) -0.0105(18) -0.010(3)
N11C 0.0382(15) 0.0276(15) 0.0392(16) -0.0079(12) -0.0132(12) 0.0009(12)
N12C 0.0532(17) 0.0205(14) 0.0425(17) -0.0016(12) -0.0191(14) -0.0031(12)
C11C 0.0353(17) 0.0265(17) 0.0321(18) -0.0044(14) -0.0076(14) -0.0035(13)
C12C 0.0353(18) 0.0337(19) 0.0367(19) -0.0032(15) -0.0147(15) -0.0040(14)
C13C 0.049(2) 0.0323(19) 0.045(2) -0.0055(16) -0.0220(17) -0.0028(16)
C14C 0.052(2) 0.040(2) 0.055(2) -0.0051(18) -0.0310(18) 0.0041(17)
C15C 0.047(2) 0.0286(19) 0.051(2) -0.0042(16) -0.0183(17) 0.0030(15)
O21C 0.0838(18) 0.0346(14) 0.0355(14) -0.0016(11) -0.0219(13) -0.0039(12)
C21C 0.045(2) 0.0340(19) 0.0312(19) -0.0030(15) -0.0055(15) -0.0078(15)
C22C 0.061(2) 0.034(2) 0.042(2) -0.0056(16) -0.0118(17) -0.0132(17)
C23C 0.047(2) 0.0312(18) 0.037(2) -0.0111(15) -0.0078(16) -0.0113(15)
C24C 0.040(2) 0.057(2) 0.054(2) -0.0157(19) -0.0143(18) -0.0042(17)
C25C 0.044(2) 0.069(3) 0.045(2) -0.0245(19) 0.0007(17) -0.0089(19)
N11D 0.083(2) 0.045(2) 0.053(2) -0.0024(16) -0.0365(18) -0.0044(17)
N12D 0.0472(17) 0.0280(15) 0.0370(16) -0.0040(12) -0.0153(13) -0.0023(12)
C11D 0.0373(18) 0.0329(18) 0.0301(18) -0.0045(14) -0.0056(14) -0.0018(14)
C12D 0.064(2) 0.034(2) 0.041(2) -0.0050(16) -0.0202(18) -0.0041(17)
C13D 0.087(3) 0.043(2) 0.049(2) 0.0065(19) -0.032(2) 0.000(2)
C14D 0.070(3) 0.036(2) 0.052(2) 0.0006(18) -0.023(2) -0.0060(18)
C15D 0.050(2) 0.038(2) 0.047(2) -0.0034(17) -0.0195(17) -0.0065(16)
O21D 0.0889(19) 0.0349(14) 0.0395(14) -0.0065(11) -0.0277(13) -0.0025(13)
C21D 0.046(2) 0.036(2) 0.0312(19) -0.0050(16) -0.0095(15) -0.0031(16)
C22D 0.060(2) 0.040(2) 0.041(2) -0.0042(16) -0.0185(18) 0.0039(17)
C23D 0.047(2) 0.0296(18) 0.0347(19) 0.0017(15) -0.0143(16) 0.0027(15)
C24D 0.042(2) 0.044(2) 0.042(2) 0.0079(16) -0.0049(16) -0.0031(16)
C25D 0.0384(19) 0.043(2) 0.049(2) 0.0025(17) -0.0202(17) -0.0061(16)
O1W 0.257(7) 0.157(5) 0.226(6) 0.001(4) -0.017(5) -0.023(4)

loop_
_atom_type_symbol
_atom_type_description
_atom_type_scat_dispersion_real
_atom_type_scat_dispersion_imag
_atom_type_scat_source
C C 0.0033 0.0016 'International Tables Vol C Tables 4.2.6.8 and 6.1.1.4'
H H 0.0000 0.0000 'International Tables Vol C Tables 4.2.6.8 and 6.1.1.4'
Cd Cd -0.8075 1.2024 'International Tables Vol C Tables 4.2.6.8 and 6.1.1.4'
N N 0.0061 0.0033 'International Tables Vol C Tables 4.2.6.8 and 6.1.1.4'
O O 0.0106 0.0060 'International Tables Vol C Tables 4.2.6.8 and 6.1.1.4'

loop_
_geom_angle_atom_site_label_1
_geom_angle_atom_site_label_2
_geom_angle_atom_site_label_3
_geom_angle
_geom_angle_site_symmetry_1
_geom_angle_site_symmetry_3
O3A Cd1 N11A 89.12(9) 1_655 .
O3A Cd1 N11B 91.27(9) 1_655 .
N11A Cd1 N11B 179.30(10) . .
O3A Cd1 N11C 85.25(9) 1_655 .
N11A Cd1 N11C 88.35(9) . .
N11B Cd1 N11C 91.10(8) . .
O3A Cd1 O1A 168.22(8) 1_655 .
N11A Cd1 O1A 90.92(8) . .
N11B Cd1 O1A 88.83(8) . .
N11C Cd1 O1A 106.53(8) . .
O3A Cd1 O2A 114.25(8) 1_655 .
N11A Cd1 O2A 90.25(8) . .
N11B Cd1 O2A 90.12(8) . .
N11C Cd1 O2A 160.43(8) . .
O1A Cd1 O2A 53.97(7) . .
C1A O1A Cd1 94.61(17) . .
C1A O2A Cd1 89.61(18) . .
C4A O3A Cd1 151.0(2) . 1_455
O1A C1A O2A 121.8(3) . .
O1A C1A C2A 120.2(3) . .
O2A C1A C2A 118.0(3) . .
C3A C2A C1A 127.5(3) . .
C3A C2A H2A 116.3 . .
C1A C2A H2A 116.3 . .
C2A C3A C4A 126.7(3) . .
C2A C3A H3A 116.6 . .
C4A C3A H3A 116.6 . .
O4A C4A O3A 126.4(3) . .
O4A C4A C3A 119.2(3) . .
O3A C4A C3A 114.3(3) . .
C13A N11A C12A 118.5(3) . .
C13A N11A Cd1 120.0(2) . .
C12A N11A Cd1 121.6(2) . .
C21A N12A C11A 127.3(3) . .
C21A N12A H12A 116.3 . .
C11A N12A H12A 116.3 . .
C12A C11A C15A 118.5(3) . .
C12A C11A N12A 122.5(3) . .
C15A C11A N12A 118.9(3) . .
N11A C12A C11A 122.6(3) . .
N11A C12A H12B 118.7 . .
C11A C12A H12B 118.7 . .
N11A C13A C14A 122.2(3) . .
N11A C13A H13A 118.9 . .
C14A C13A H13A 118.9 . .
C15A C14A C13A 119.8(3) . .
C15A C14A H14A 120.1 . .
C13A C14A H14A 120.1 . .
C14A C15A C11A 118.4(3) . .
C14A C15A H15A 120.8 . .
C11A C15A H15A 120.8 . .
O21A C21A N12A 123.2(3) . .
O21A C21A C22A 121.5(3) . .
N12A C21A C22A 115.2(3) . .
C23A C22A C21A 112.1(3) . .
C23A C22A H22A 109.2 . .
C21A C22A H22A 109.2 . .
C23A C22A H22B 109.2 . .
C21A C22A H22B 109.2 . .
H22A C22A H22B 107.9 . .
C25A C23A C24A 117.8(3) . .
C25A C23A C22A 120.7(3) . .
C24A C23A C22A 121.5(3) . .
C25A C24A C23A 120.9(3) 2_675 .
C25A C24A H24A 119.5 2_675 .
C23A C24A H24A 119.5 . .
C24A C25A C23A 121.3(3) 2_675 .
C24A C25A H25A 119.4 2_675 .
C23A C25A H25A 119.4 . .
C12B N11B C13B 117.7(3) . .
C12B N11B Cd1 119.5(2) . .
C13B N11B Cd1 122.8(2) . .
C21B N12B C11B 126.6(3) . .
C21B N12B H12C 116.7 . .
C11B N12B H12C 116.7 . .
C12B C11B C15B 117.7(3) . .
C12B C11B N12B 123.3(3) . .
C15B C11B N12B 119.0(3) . .
N11B C12B C11B 123.6(3) . .
N11B C12B H12D 118.2 . .
C11B C12B H12D 118.2 . .
N11B C13B C14B 122.3(3) . .
N11B C13B H13B 118.8 . .
C14B C13B H13B 118.8 . .
C15B C14B C13B 119.2(3) . .
C15B C14B H14B 120.4 . .
C13B C14B H14B 120.4 . .
C14B C15B C11B 119.4(3) . .
C14B C15B H15B 120.3 . .
C11B C15B H15B 120.3 . .
O21B C21B N12B 122.4(4) . .
O21B C21B C22B 122.7(4) . .
N12B C21B C22B 114.9(4) . .
C21B C22B C23B 114.0(4) . .
C21B C22B H22C 108.8 . .
C23B C22B H22C 108.8 . .
C21B C22B H22D 108.8 . .
C23B C22B H22D 108.8 . .
H22C C22B H22D 107.7 . .
C24B C23B C25B 118.1(4) . .
C24B C23B C22B 120.0(4) . .
C25B C23B C22B 122.0(5) . .
C25B C24B C23B 121.6(4) 2_876 .
C25B C24B H24B 119.2 2_876 .
C23B C24B H24B 119.2 . .
C24B C25B C23B 120.3(4) 2_876 .
C24B C25B H25B 119.9 2_876 .
C23B C25B H25B 119.9 . .
C13C N11C C12C 118.2(3) . .
C13C N11C Cd1 117.3(2) . .
C12C N11C Cd1 124.5(2) . .
C21C N12C C11C 126.9(3) . .
C21C N12C H12E 116.6 . .
C11C N12C H12E 116.6 . .
C15C C11C C12C 117.8(3) . .
C15C C11C N12C 117.8(3) . .
C12C C11C N12C 124.4(3) . .
N11C C12C C11C 122.9(3) . .
N11C C12C H12F 118.6 . .
C11C C12C H12F 118.6 . .
N11C C13C C14C 122.3(3) . .
N11C C13C H13C 118.8 . .
C14C C13C H13C 118.8 . .
C13C C14C C15C 119.4(3) . .
C13C C14C H14C 120.3 . .
C15C C14C H14C 120.3 . .
C14C C15C C11C 119.3(3) . .
C14C C15C H15C 120.3 . .
C11C C15C H15C 120.3 . .
O21C C21C N12C 122.9(3) . .
O21C C21C C22C 123.5(3) . .
N12C C21C C22C 113.5(3) . .
C23C C22C C21C 113.9(3) . .
C23C C22C H22E 108.8 . .
C21C C22C H22E 108.8 . .
C23C C22C H22F 108.8 . .
C21C C22C H22F 108.8 . .
H22E C22C H22F 107.7 . .
C25C C23C C24C 116.7(3) . .
C25C C23C C22C 122.3(3) . .
C24C C23C C22C 121.0(3) . .
C23C C24C C25C 121.6(3) . 2_755
C23C C24C H24C 119.2 . .
C25C C24C H24C 119.2 2_755 .
C23C C25C C24C 121.7(3) . 2_755
C23C C25C H25C 119.1 . .
C24C C25C H25C 119.1 2_755 .
C12D N11D C13D 116.3(3) . .
C21D N12D C11D 127.5(3) . .
C21D N12D H12G 116.2 . .
C11D N12D H12G 116.2 . .
C12D C11D C15D 117.2(3) . .
C12D C11D N12D 118.0(3) . .
C15D C11D N12D 124.8(3) . .
N11D C12D C11D 125.0(3) . .
N11D C12D H12H 117.5 . .
C11D C12D H12H 117.5 . .
N11D C13D C14D 123.4(3) . .
N11D C13D H13D 118.3 . .
C14D C13D H13D 118.3 . .
C13D C14D C15D 119.6(3) . .
C13D C14D H14D 120.2 . .
C15D C14D H14D 120.2 . .
C14D C15D C11D 118.3(3) . .
C14D C15D H15D 120.8 . .
C11D C15D H15D 120.8 . .
O21D C21D N12D 123.0(3) . .
O21D C21D C22D 123.1(3) . .
N12D C21D C22D 113.9(3) . .
C23D C22D C21D 113.4(3) . .
C23D C22D H22G 108.9 . .
C21D C22D H22G 108.9 . .
C23D C22D H22H 108.9 . .
C21D C22D H22H 108.9 . .
H22G C22D H22H 107.7 . .
C25D C23D C24D 118.0(3) . .
C25D C23D C22D 120.6(3) . .
C24D C23D C22D 121.3(3) . .
C23D C24D C25D 120.7(3) . 2_756
C23D C24D H24D 119.7 . .
C25D C24D H24D 119.7 2_756 .
C23D C25D C24D 121.3(3) . 2_756
C23D C25D H25D 119.4 . .
C24D C25D H25D 119.4 2_756 .

loop_
_geom_bond_atom_site_label_1
_geom_bond_atom_site_label_2
_geom_bond_distance
_geom_bond_site_symmetry_2
Cd1 O3A 2.233(2) 1_655
Cd1 N11A 2.321(3) .
Cd1 N11B 2.356(3) .
Cd1 N11C 2.367(2) .
Cd1 O1A 2.370(2) .
Cd1 O2A 2.476(2) .
O1A C1A 1.258(3) .
O2A C1A 1.261(3) .
O3A C4A 1.250(4) .
O3A Cd1 2.233(2) 1_455
O4A C4A 1.217(4) .
C1A C2A 1.487(4) .
C2A C3A 1.267(4) .
C2A H2A 0.9300 .
C3A C4A 1.500(4) .
C3A H3A 0.9300 .
N11A C13A 1.326(4) .
N11A C12A 1.341(4) .
N12A C21A 1.350(4) .
N12A C11A 1.405(4) .
N12A H12A 0.8600 .
C11A C12A 1.377(4) .
C11A C15A 1.387(4) .
C12A H12B 0.9300 .
C13A C14A 1.376(5) .
C13A H13A 0.9300 .
C14A C15A 1.373(5) .
C14A H14A 0.9300 .
C15A H15A 0.9300 .
O21A C21A 1.223(4) .
C21A C22A 1.518(4) .
C22A C23A 1.519(4) .
C22A H22A 0.9700 .
C22A H22B 0.9700 .
C23A C25A 1.385(4) .
C23A C24A 1.388(4) .
C24A C25A 1.382(4) 2_675
C24A H24A 0.9300 .
C25A C24A 1.382(4) 2_675
C25A H25A 0.9300 .
N11B C12B 1.336(4) .
N11B C13B 1.341(4) .
N12B C21B 1.332(4) .
N12B C11B 1.398(4) .
N12B H12C 0.8600 .
C11B C12B 1.379(4) .
C11B C15B 1.382(4) .
C12B H12D 0.9300 .
C13B C14B 1.375(5) .
C13B H13B 0.9300 .
C14B C15B 1.375(4) .
C14B H14B 0.9300 .
C15B H15B 0.9300 .
O21B C21B 1.220(4) .
C21B C22B 1.514(5) .
C22B C23B 1.519(6) .
C22B H22C 0.9700 .
C22B H22D 0.9700 .
C23B C24B 1.381(6) .
C23B C25B 1.396(5) .
C24B C25B 1.373(6) 2_876
C24B H24B 0.9300 .
C25B C24B 1.373(6) 2_876
C25B H25B 0.9300 .
N11C C13C 1.336(4) .
N11C C12C 1.340(4) .
N12C C21C 1.353(4) .
N12C C11C 1.408(4) .
N12C H12E 0.8600 .
C11C C15C 1.380(4) .
C11C C12C 1.384(4) .
C12C H12F 0.9300 .
C13C C14C 1.365(4) .
C13C H13C 0.9300 .
C14C C15C 1.377(4) .
C14C H14C 0.9300 .
C15C H15C 0.9300 .
O21C C21C 1.216(3) .
C21C C22C 1.531(4) .
C22C C23C 1.504(4) .
C22C H22E 0.9700 .
C22C H22F 0.9700 .
C23C C25C 1.374(5) .
C23C C24C 1.375(4) .
C24C C25C 1.380(4) 2_755
C24C H24C 0.9300 .
C25C C24C 1.380(4) 2_755
C25C H25C 0.9300 .
N11D C12D 1.330(4) .
N11D C13D 1.332(4) .
N12D C21D 1.358(4) .
N12D C11D 1.410(4) .
N12D H12G 0.8600 .
C11D C12D 1.375(4) .
C11D C15D 1.392(4) .
C12D H12H 0.9300 .
C13D C14D 1.364(5) .
C13D H13D 0.9300 .
C14D C15D 1.375(4) .
C14D H14D 0.9300 .
C15D H15D 0.9300 .
O21D C21D 1.219(4) .
C21D C22D 1.514(4) .
C22D C23D 1.508(4) .
C22D H22G 0.9700 .
C22D H22H 0.9700 .
C23D C25D 1.377(4) .
C23D C24D 1.382(4) .
C24D C25D 1.384(4) 2_756
C24D H24D 0.9300 .
C25D C24D 1.384(4) 2_756
C25D H25D 0.9300 .

loop_
_geom_torsion_atom_site_label_1
_geom_torsion_atom_site_label_2
_geom_torsion_atom_site_label_3
_geom_torsion_atom_site_label_4
_geom_torsion
_geom_torsion_site_symmetry_1
_geom_torsion_site_symmetry_4
Cd1 O1A C1A O2A 0.4(3) . .
Cd1 O1A C1A C2A 180.0(2) . .
Cd1 O2A C1A O1A -0.4(3) . .
Cd1 O2A C1A C2A -180.0(2) . .
O1A C1A C2A C3A -12.0(5) . .
O2A C1A C2A C3A 167.6(3) . .
C1A C2A C3A C4A -179.4(3) . .
Cd1 O3A C4A O4A -12.4(7) 1_455 .
Cd1 O3A C4A C3A 164.5(3) 1_455 .
C2A C3A C4A O4A -3.0(6) . .
C2A C3A C4A O3A 179.9(4) . .
C21A N12A C11A C12A -27.9(5) . .
C21A N12A C11A C15A 155.5(3) . .
C13A N11A C12A C11A -1.1(5) . .
Cd1 N11A C12A C11A 178.1(2) . .
C15A C11A C12A N11A 1.3(5) . .
N12A C11A C12A N11A -175.3(3) . .
C12A N11A C13A C14A 0.2(5) . .
Cd1 N11A C13A C14A -179.1(3) . .
N11A C13A C14A C15A 0.6(6) . .
C13A C14A C15A C11A -0.5(6) . .
C12A C11A C15A C14A -0.4(5) . .
N12A C11A C15A C14A 176.3(3) . .
C11A N12A C21A O21A -3.9(6) . .
C11A N12A C21A C22A 174.9(3) . .
O21A C21A C22A C23A 87.7(4) . .
N12A C21A C22A C23A -91.1(4) . .
C21A C22A C23A C25A 140.7(3) . .
C21A C22A C23A C24A -40.3(4) . .
C25A C23A C24A C25A -0.5(5) . 2_675
C22A C23A C24A C25A -179.6(3) . 2_675
C24A C23A C25A C24A 0.5(5) . 2_675
C22A C23A C25A C24A 179.6(3) . 2_675
C21B N12B C11B C12B -26.6(5) . .
C21B N12B C11B C15B 154.5(4) . .
C13B N11B C12B C11B 0.3(4) . .
Cd1 N11B C12B C11B -178.4(2) . .
C15B C11B C12B N11B -1.5(5) . .
N12B C11B C12B N11B 179.6(3) . .
C12B N11B C13B C14B 1.0(5) . .
Cd1 N11B C13B C14B 179.7(2) . .
N11B C13B C14B C15B -1.0(5) . .
C13B C14B C15B C11B -0.3(5) . .
C12B C11B C15B C14B 1.4(5) . .
N12B C11B C15B C14B -179.7(3) . .
C11B N12B C21B O21B -1.7(7) . .
C11B N12B C21B C22B 177.5(3) . .
O21B C21B C22B C23B 89.2(6) . .
N12B C21B C22B C23B -90.0(5) . .
C21B C22B C23B C24B 139.4(4) . .
C21B C22B C23B C25B -40.6(5) . .
C25B C23B C24B C25B 0.2(6) . 2_876
C22B C23B C24B C25B -179.8(4) . 2_876
C24B C23B C25B C24B -0.2(6) . 2_876
C22B C23B C25B C24B 179.8(4) . 2_876
C21C N12C C11C C15C -160.0(3) . .
C21C N12C C11C C12C 22.1(5) . .
C13C N11C C12C C11C 1.6(4) . .
Cd1 N11C C12C C11C -179.6(2) . .
C15C C11C C12C N11C 0.0(5) . .
N12C C11C C12C N11C 177.9(3) . .
C12C N11C C13C C14C -1.7(5) . .
Cd1 N11C C13C C14C 179.3(3) . .
N11C C13C C14C C15C 0.3(5) . .
C13C C14C C15C C11C 1.3(5) . .
C12C C11C C15C C14C -1.4(5) . .
N12C C11C C15C C14C -179.4(3) . .
C11C N12C C21C O21C -1.2(5) . .
C11C N12C C21C C22C 179.5(3) . .
O21C C21C C22C C23C 14.9(5) . .
N12C C21C C22C C23C -165.8(3) . .
C21C C22C C23C C25C -76.4(4) . .
C21C C22C C23C C24C 103.8(4) . .
C25C C23C C24C C25C 0.2(6) . 2_755
C22C C23C C24C C25C 180.0(3) . 2_755
C24C C23C C25C C24C -0.1(6) . 2_755
C22C C23C C25C C24C -179.9(3) . 2_755
C21D N12D C11D C12D -171.3(3) . .
C21D N12D C11D C15D 10.1(5) . .
C13D N11D C12D C11D 0.9(5) . .
C15D C11D C12D N11D 0.5(5) . .
N12D C11D C12D N11D -178.2(3) . .
C12D N11D C13D C14D -1.1(6) . .
N11D C13D C14D C15D 0.0(6) . .
C13D C14D C15D C11D 1.4(5) . .
C12D C11D C15D C14D -1.6(5) . .
N12D C11D C15D C14D 177.0(3) . .
C11D N12D C21D O21D 2.2(5) . .
C11D N12D C21D C22D -177.3(3) . .
O21D C21D C22D C23D 17.9(5) . .
N12D C21D C22D C23D -162.6(3) . .
C21D C22D C23D C25D 89.6(4) . .
C21D C22D C23D C24D -89.4(4) . .
C25D C23D C24D C25D 0.5(5) . 2_756
C22D C23D C24D C25D 179.5(3) . 2_756
C24D C23D C25D C24D -0.5(5) . 2_756
C22D C23D C25D C24D -179.5(3) . 2_756
